data_2004524
loop_
_publ_author_name
'Ramnathan, A.'
'Sivakumar, K.'
'Janarthanan, N.'
'Meerarani, D.'
'Ramadas, K.'
'Fun, H.-K.'

_publ_section_title
;
 Unsymmetrically Substituted Thioureas.
 1,1-Dimethyl-3-<i>o</i>-tolylthiourea and
 1,1-Diethyl-3-<i>o</i>-tolylthiourea
;
_journal_issue 2
_journal_name_full 'Acta Crystallographica Section C'
_journal_page_first 411
_journal_page_last 414
_journal_paper_doi 10.1107/S0108270195010778
_journal_volume 52
_journal_year 1996
_chemical_formula_moiety 'C12 H18 N2 S1'
_chemical_formula_sum 'C12 H18 N2 S'
_chemical_formula_weight 222.34
_chemical_name_systematic
;
1-Diethyl-3-tolyl thiourea.
;
_space_group_IT_number 19
_symmetry_cell_setting orthorhombic
_symmetry_space_group_name_Hall 'P 2ac 2ab'
_symmetry_space_group_name_H-M 'P 21 21 21'
_audit_creation_method SHELXL
_cell_angle_alpha 90
_cell_angle_beta 90
_cell_angle_gamma 90
_cell_formula_units_Z 4
_cell_length_a 8.4360(10)
_cell_length_b 8.4880(10)
_cell_length_c 17.419(3)
_cell_measurement_reflns_used 25
_cell_measurement_temperature 193(2)
_cell_measurement_theta_max 15
_cell_measurement_theta_min 8
_cell_volume 1247.3(3)
_computing_cell_refinement XSCANS
_computing_data_collection 'XSCANS (Siemens, 1994)'
_computing_data_reduction XSCANS
_computing_molecular_graphics 'SHELXTL/PC (Sheldrick, 1990b)'
_computing_publication_material 'SHELXL93. Geometric calculations: PARST (Nardelli, 1983)'
_computing_structure_refinement 'SHELXL93 (Sheldrick, 1993)'
_computing_structure_solution 'SHELXS86 (Sheldrick, 1990a)'
_diffrn_ambient_temperature 193(2)
_diffrn_measurement_device 'Siemens P4'
_diffrn_measurement_method \q/2\q
_diffrn_radiation_monochromator graphite
_diffrn_radiation_source 'fine-focus sealed tube'
_diffrn_radiation_type MoK\a
_diffrn_radiation_wavelength 0.71073
_diffrn_reflns_av_R_equivalents 0.0278
_diffrn_reflns_av_sigmaI/netI 0.0311
_diffrn_reflns_limit_h_max 10
_diffrn_reflns_limit_h_min -4
_diffrn_reflns_limit_k_max 10
_diffrn_reflns_limit_k_min -11
_diffrn_reflns_limit_l_max 22
_diffrn_reflns_limit_l_min -5
_diffrn_reflns_number 2226
_diffrn_reflns_theta_max 27.50
_diffrn_reflns_theta_min 2.34
_diffrn_standards_decay_% <2
_diffrn_standards_interval_count 97
_diffrn_standards_number 3
_exptl_absorpt_coefficient_mu 0.231
_exptl_absorpt_correction_type none
_exptl_crystal_colour colourless
_exptl_crystal_density_diffrn 1.184
_exptl_crystal_description needles
_exptl_crystal_F_000 480
_exptl_crystal_size_max 0.58
_exptl_crystal_size_mid 0.46
_exptl_crystal_size_min 0.24
_refine_diff_density_max 0.17
_refine_diff_density_min -0.17
_refine_ls_abs_structure_details 'Flack (1983) parameter = -0.11(8)'
_refine_ls_abs_structure_Flack -0.11(8)
_refine_ls_extinction_method none
_refine_ls_goodness_of_fit_all 1.048
_refine_ls_goodness_of_fit_obs 1.068
_refine_ls_hydrogen_treatment refall
_refine_ls_matrix_type full
_refine_ls_number_parameters 208
_refine_ls_number_reflns 2039
_refine_ls_number_restraints 0
_refine_ls_restrained_S_all 1.048
_refine_ls_restrained_S_obs 1.068
_refine_ls_R_factor_all 0.0320
_refine_ls_R_factor_obs 0.0291
_refine_ls_shift/esd_max 0.000
_refine_ls_shift/esd_mean 0.000
_refine_ls_structure_factor_coef Fsqd
_refine_ls_weighting_scheme
;
calc w = 1/[\s^2^(F~o~^2^) + (0.0518P)^2^]
where P = (F~o~^2^ + 2F~c~^2^)/3
;
_refine_ls_wR_factor_all 0.0792
_refine_ls_wR_factor_obs 0.0774
_reflns_number_observed 1892
_reflns_number_total 2039
_reflns_observed_criterion >2sigma(I)
_cod_data_source_file mu1206.cif
_cod_data_source_block DETTU
_cod_depositor_comments
;
The following automatic conversions were performed:

'_exptl_absorpt_correction_type' value 'None' changed to 'none'
according to /home/saulius/struct/CIF-dictionaries/cif_core.dic
dictionary named 'cif_core.dic' version 2.4.1 from
2010-06-29.

'_geom_bond_publ_flag' value 'Yes' changed to 'yes'
according to /home/saulius/struct/CIF-dictionaries/cif_core.dic
dictionary named 'cif_core.dic' version 2.4.1 from 2010-06-29 (15
times).

'_geom_angle_publ_flag' value 'Yes' changed to 'yes'
according to /home/saulius/struct/CIF-dictionaries/cif_core.dic
dictionary named 'cif_core.dic' version 2.4.1 from 2010-06-29 (19
times).

Automatic conversion script
Id: cif_fix_values 1715 2011-07-08 13:25:40Z adriana 
;
_cod_original_formula_sum 'C12 H18 N2 S1'
_cod_database_code 2004524

loop_
_symmetry_equiv_pos_as_xyz
'x, y, z'
'-x+1/2, -y, z+1/2'
'-x, y+1/2, -z+1/2'
'x+1/2, -y+1/2, -z'

loop_
_atom_site_aniso_label
_atom_site_aniso_U_11
_atom_site_aniso_U_22
_atom_site_aniso_U_33
_atom_site_aniso_U_12
_atom_site_aniso_U_13
_atom_site_aniso_U_23
S 0.0287(2) 0.0387(2) 0.0296(2) 0.0028(2) 0.0063(2) -0.0011(2)
N1 0.0269(6) 0.0492(8) 0.0217(6) 0.0086(7) 0.0001(5) -0.0035(6)
N2 0.0274(7) 0.0367(7) 0.0226(6) -0.0007(6) 0.0000(5) -0.0009(5)
C1 0.0244(7) 0.0342(7) 0.0225(6) -0.0023(7) 0.0047(6) 0.0027(6)
C2 0.0343(8) 0.0420(9) 0.0224(7) 0.0093(7) -0.0028(6) -0.0039(6)
C3 0.0331(9) 0.0636(12) 0.0346(9) 0.0077(9) -0.0021(7) -0.0077(9)
C4 0.0379(10) 0.0757(15) 0.0543(12) 0.0167(11) -0.0144(10) -0.0231(12)
C5 0.0644(13) 0.0560(12) 0.0423(10) 0.0253(12) -0.0270(11) -0.0179(9)
C6 0.083(2) 0.0411(9) 0.0254(8) 0.0191(12) -0.0095(11) -0.0038(7)
C7 0.0533(10) 0.0373(8) 0.0243(7) 0.0081(8) -0.0002(8) -0.0047(7)
C8 0.0670(14) 0.0497(11) 0.0348(9) -0.0064(12) 0.0097(10) 0.0021(9)
C9 0.0373(9) 0.0414(9) 0.0247(7) -0.0050(8) -0.0002(7) -0.0038(7)
C10 0.0534(12) 0.0521(12) 0.0254(8) -0.0003(10) 0.0088(8) 0.0000(8)
C11 0.0295(8) 0.0464(9) 0.0298(8) 0.0047(7) -0.0025(7) -0.0008(7)
C12 0.0297(10) 0.084(2) 0.0594(14) -0.0020(11) 0.0115(10) 0.0010(14)

loop_
_atom_site_label
_atom_site_occupancy
_atom_site_fract_x
_atom_site_fract_y
_atom_site_fract_z
_atom_site_U_iso_or_equiv
_atom_site_thermal_displace_type
_atom_site_calc_flag
_atom_site_type_symbol
S 1 .17870(5) .01745(5) .66497(2) .03234(12) Uani d S
N1 1 .0119(2) .2102(2) .75544(8) .0326(3) Uani d N
N2 1 -.0989(2) .1615(2) .63799(7) .0289(3) Uani d N
C1 1 .0218(2) .1353(2) .68674(8) .0270(3) Uani d C
C2 1 .1203(2) .1948(2) .81824(9) .0329(4) Uani d C
C3 1 .2730(2) .2522(3) .81227(11) .0438(5) Uani d C
C4 1 .3746(3) .2436(3) .87460(14) .0559(6) Uani d C
C5 1 .3206(3) .1802(3) .94295(12) .0542(6) Uani d C
C6 1 .1690(3) .1259(2) .94869(10) .0497(5) Uani d C
C7 1 .0633(3) .1303(2) .88655(9) .0383(4) Uani d C
C8 1 -0.1016(3) .0665(3) .89237(13) .0505(5) Uani d C
C9 1 -0.1112(2) .0771(2) .56451(10) .0344(4) Uani d C
C10 1 -.0462(3) .1711(3) .49793(11) .0436(5) Uani d C
C11 1 -0.2299(2) .2700(2) .65445(10) .0352(4) Uani d C
C12 1 -0.3668(3) .1924(4) .6958(2) .0578(6) Uani d C
H1 1 -.074(3) .269(3) .7679(12) .038(5) Uiso d H
H3 1 .304(3) .301(3) .7651(12) .048(6) Uiso d H
H4 1 .478(3) .278(3) .8714(15) .064(8) Uiso d H
H5 1 .390(4) .183(3) .9859(16) .079(9) Uiso d H
H6 1 .137(3) .084(3) .9937(15) .062(7) Uiso d H
H8A 1 -0.114(4) -.004(3) .8574(18) .079(9) Uiso d H
H8B 1 -0.185(3) .148(3) .8853(12) .042(5) Uiso d H
H8C 1 -0.113(4) .013(3) .9367(19) .078(8) Uiso d H
H9A 1 -.062(3) -.023(2) .5692(12) .036(5) Uiso d H
H9B 1 -0.226(2) .051(2) .5588(11) .036(5) Uiso d H
H10A 1 -.059(3) .117(3) .4511(15) .055(7) Uiso d H
H10B 1 .072(3) .194(3) .5046(13) .046(6) Uiso d H
H10C 1 -0.106(3) .269(3) .4920(14) .053(7) Uiso d H
H11A 1 -0.260(3) .315(3) .6039(13) .052(6) Uiso d H
H11B 1 -0.192(2) .362(2) .6844(10) .030(4) Uiso d H
H12A 1 -0.407(4) .116(4) .6721(18) .081(10) Uiso d H
H12B 1 -0.331(3) .149(3) .7450(14) .062(7) Uiso d H
H12C 1 -0.446(4) .272(4) .7029(14) .068(8) Uiso d H

loop_
_atom_type_symbol
_atom_type_description
_atom_type_scat_dispersion_real
_atom_type_scat_dispersion_imag
_atom_type_scat_source
C C 0.0033 0.0016 'International Tables Vol C Tables 4.2.6.8 and 6.1.1.4'
H H 0.0000 0.0000 'International Tables Vol C Tables 4.2.6.8 and 6.1.1.4'
N N 0.0061 0.0033 'International Tables Vol C Tables 4.2.6.8 and 6.1.1.4'
S S 0.1246 0.1234 'International Tables Vol C Tables 4.2.6.8 and 6.1.1.4'

loop_
_geom_angle_atom_site_label_1
_geom_angle_atom_site_label_2
_geom_angle_atom_site_label_3
_geom_angle
_geom_angle_publ_flag
C1 N1 C2 126.24(14) yes
C1 N2 C11 123.43(13) yes
C1 N2 C9 121.51(14) yes
C11 N2 C9 115.02(13) yes
N2 C1 N1 115.63(14) yes
N2 C1 S 123.07(12) yes
N1 C1 S 121.30(12) yes
C3 C2 C7 121.6(2) yes
C3 C2 N1 120.4(2) yes
C7 C2 N1 117.9(2) yes
C2 C3 C4 120.0(2) yes
C5 C4 C3 119.4(2) yes
C6 C5 C4 120.2(2) yes
C5 C6 C7 122.1(2) yes
C2 C7 C6 116.7(2) yes
C2 C7 C8 121.3(2) yes
C6 C7 C8 121.9(2) yes
N2 C9 C10 112.69(15) yes
N2 C11 C12 113.3(2) yes

loop_
_geom_bond_atom_site_label_1
_geom_bond_atom_site_label_2
_geom_bond_distance
_geom_bond_publ_flag
S C1 1.702(2) yes
N1 C1 1.358(2) yes
N1 C2 1.432(2) yes
N2 C1 1.344(2) yes
N2 C11 1.467(2) yes
N2 C9 1.470(2) yes
C2 C3 1.381(3) yes
C2 C7 1.395(2) yes
C3 C4 1.385(3) yes
C4 C5 1.384(4) yes
C5 C6 1.363(4) yes
C6 C7 1.403(3) yes
C7 C8 1.496(3) yes
C9 C10 1.511(3) yes
C11 C12 1.512(3) yes

loop_
_cod_related_entry_id
_cod_related_entry_database
_cod_related_entry_code
1 ChemSpider 12631486
